data_2229270
loop_
_publ_author_name
'Wang, En-Ju'
'Chen, Guang-Ying'

_publ_section_title
;
 <i>rac</i>-4-[4-Cyano-2-(hydroxymethyl)phenyl]-4-(4-fluorophenyl)-4-hydroxy-<i>N</i>,<i>N</i>-dimethylbutanaminium
 hemifumarate
;
_journal_coeditor_code XU5099
_journal_issue 2
_journal_name_full 'Acta Crystallographica Section E'
_journal_page_first o284
_journal_paper_doi 10.1107/S1600536810054346
_journal_volume 67
_journal_year 2011
_chemical_formula_iupac 'C20 H24 F N2 O2 +, 0.5C4 H2 O4 2-'
_chemical_formula_moiety 'C20 H24 F N2 O2 +, 0.5(C4 H2 O4 2-)'
_chemical_formula_sum 'C22 H25 F N2 O4'
_chemical_formula_weight 400.44
_chemical_name_systematic
;
<i>rac</i>-4-[4-Cyano-2-(hydroxymethyl)phenyl]-4-(4-fluorophenyl)-4-hydroxy-
<i>N</i>,<i>N</i>-dimethylbutanaminium hemifumarate
;
_space_group_IT_number 2
_symmetry_cell_setting triclinic
_symmetry_space_group_name_Hall '-P 1'
_symmetry_space_group_name_H-M 'P -1'
_atom_sites_solution_hydrogens geom
_atom_sites_solution_primary direct
_atom_sites_solution_secondary difmap
_audit_creation_method SHELXL-97
_cell_angle_alpha 92.2360(10)
_cell_angle_beta 102.681(2)
_cell_angle_gamma 107.508(2)
_cell_formula_units_Z 2
_cell_length_a 8.3312(9)
_cell_length_b 8.8372(11)
_cell_length_c 15.0396(13)
_cell_measurement_reflns_used 5256
_cell_measurement_temperature 293(2)
_cell_measurement_theta_max 25.2
_cell_measurement_theta_min 1.5
_cell_volume 1023.64(19)
_computing_cell_refinement 'SAINT (Bruker, 2000)'
_computing_data_collection 'SMART (Bruker, 2000)'
_computing_data_reduction 'SAINT (Bruker, 2000)'
_computing_molecular_graphics 'SHELXTL (Sheldrick, 2008)'
_computing_publication_material 'SHELXTL (Sheldrick, 2008)'
_computing_structure_refinement 'SHELXTL (Sheldrick, 2008)'
_computing_structure_solution 'SHELXTL (Sheldrick, 2008)'
_diffrn_ambient_temperature 293(2)
_diffrn_measured_fraction_theta_full 0.971
_diffrn_measured_fraction_theta_max 0.971
_diffrn_measurement_device_type 'Bruker SMART CCD area-detector'
_diffrn_measurement_method '\f and \w scans'
_diffrn_radiation_monochromator graphite
_diffrn_radiation_source 'fine-focus sealed tube'
_diffrn_radiation_type MoK\a
_diffrn_radiation_wavelength 0.71073
_diffrn_reflns_av_R_equivalents 0.0156
_diffrn_reflns_av_sigmaI/netI 0.0240
_diffrn_reflns_limit_h_max 10
_diffrn_reflns_limit_h_min -10
_diffrn_reflns_limit_k_max 11
_diffrn_reflns_limit_k_min -11
_diffrn_reflns_limit_l_max 19
_diffrn_reflns_limit_l_min -19
_diffrn_reflns_number 7766
_diffrn_reflns_theta_full 27.10
_diffrn_reflns_theta_max 27.10
_diffrn_reflns_theta_min 1.40
_diffrn_standards_number 0
_exptl_absorpt_coefficient_mu 0.096
_exptl_absorpt_correction_type none
_exptl_crystal_colour colourless
_exptl_crystal_density_diffrn 1.299
_exptl_crystal_density_method 'not measured'
_exptl_crystal_description block
_exptl_crystal_F_000 424
_exptl_crystal_size_max 0.50
_exptl_crystal_size_mid 0.48
_exptl_crystal_size_min 0.47
_refine_diff_density_max 0.802
_refine_diff_density_min -0.291
_refine_ls_extinction_method none
_refine_ls_goodness_of_fit_ref 1.056
_refine_ls_hydrogen_treatment constr
_refine_ls_matrix_type full
_refine_ls_number_parameters 297
_refine_ls_number_reflns 4381
_refine_ls_number_restraints 0
_refine_ls_restrained_S_all 1.056
_refine_ls_R_factor_all 0.0782
_refine_ls_R_factor_gt 0.0540
_refine_ls_shift/su_max 0.001
_refine_ls_shift/su_mean 0.000
_refine_ls_structure_factor_coef Fsqd
_refine_ls_weighting_details 'calc w=1/[\s^2^(Fo^2^)+(0.0681P)^2^+0.4116P] where P=(Fo^2^+2Fc^2^)/3'
_refine_ls_weighting_scheme calc
_refine_ls_wR_factor_gt 0.1386
_refine_ls_wR_factor_ref 0.1575
_reflns_number_gt 3071
_reflns_number_total 4381
_reflns_threshold_expression I>2sigma(I)
_cod_data_source_file xu5099.cif
_cod_data_source_block I
_cod_database_code 2229270
_cod_database_fobs_code 2229270

loop_
_symmetry_equiv_pos_as_xyz
'x, y, z'
'-x, -y, -z'

loop_
_atom_site_type_symbol
_atom_site_label
_atom_site_fract_x
_atom_site_fract_y
_atom_site_fract_z
_atom_site_U_iso_or_equiv
_atom_site_adp_type
_atom_site_calc_flag
_atom_site_refinement_flags
_atom_site_occupancy
_atom_site_disorder_assembly
_atom_site_disorder_group
F F1 0.20769(19) 0.79749(15) 0.86453(10) 0.0671(4) Uani d . 1 . .
N N1 -0.2494(2) -0.04111(19) 0.61890(12) 0.0480(4) Uani d . 1 . .
H H1A -0.2346 0.0452 0.5868 0.058 Uiso calc R 1 A 1
N N2 1.1468(3) 0.2082(3) 1.02194(19) 0.0865(8) Uani d . 1 . .
O O1 0.38654(19) 0.25106(19) 0.66277(9) 0.0536(4) Uani d . 1 . .
H H1 0.4688 0.3252 0.6562 0.080 Uiso calc R 1 . .
O O2 0.6756(2) 0.4911(2) 0.67399(11) 0.0690(5) Uani d . 1 . .
H H2 0.7266 0.4358 0.6545 0.104 Uiso calc R 1 . .
O O3 0.7715(2) 0.2781(2) 0.58894(13) 0.0765(5) Uani d . 1 . .
O O4 0.8536(3) 0.1944(2) 0.47374(15) 0.0906(6) Uani d . 1 . .
C C1 0.5496(2) 0.2512(2) 0.81662(12) 0.0382(4) Uani d . 1 . .
C C2 0.5520(3) 0.1242(2) 0.86801(13) 0.0450(4) Uani d . 1 . .
H H2A 0.4472 0.0468 0.8671 0.054 Uiso calc R 1 . .
C C3 0.7026(3) 0.1076(2) 0.92031(14) 0.0479(5) Uani d . 1 . .
H H3 0.6992 0.0202 0.9532 0.057 Uiso calc R 1 . .
C C4 0.8584(3) 0.2230(3) 0.92298(14) 0.0482(5) Uani d . 1 . .
C C5 0.8597(3) 0.3513(3) 0.87273(15) 0.0505(5) Uani d . 1 . .
H H5 0.9654 0.4280 0.8745 0.061 Uiso calc R 1 . .
C C6 0.7095(2) 0.3695(2) 0.82005(13) 0.0445(4) Uani d . 1 . .
C C7 0.3417(2) 0.4110(2) 0.78555(12) 0.0374(4) Uani d . 1 . .
C C8 0.3553(2) 0.4536(2) 0.87729(13) 0.0414(4) Uani d . 1 . .
H H8 0.3930 0.3925 0.9212 0.050 Uiso calc R 1 . .
C C9 0.3138(3) 0.5849(2) 0.90451(14) 0.0460(5) Uani d . 1 . .
H H9 0.3241 0.6138 0.9661 0.055 Uiso calc R 1 . .
C C10 0.2568(3) 0.6718(2) 0.83815(15) 0.0470(5) Uani d . 1 . .
C C11 0.2425(3) 0.6358(2) 0.74730(15) 0.0510(5) Uani d . 1 . .
H H11 0.2047 0.6978 0.7040 0.061 Uiso calc R 1 . .
C C12 0.2858(3) 0.5040(2) 0.72121(14) 0.0477(5) Uani d . 1 . .
H H12 0.2773 0.4775 0.6595 0.057 Uiso calc R 1 . .
C C13 0.3780(2) 0.2592(2) 0.75605(12) 0.0405(4) Uani d . 1 . .
C C14 0.2230(2) 0.1135(2) 0.75868(15) 0.0481(5) Uani d . 1 C .
H H14A 0.2482 0.0170 0.7430 0.058 Uiso calc R 1 . .
H H14B 0.2064 0.1117 0.8205 0.058 Uiso calc R 1 . .
C C15 0.0558(3) 0.1151(3) 0.69250(17) 0.0589(6) Uani d . 1 . .
H H15A 0.0034 0.1812 0.7216 0.071 Uiso calc R 1 B 1
H H15B 0.0834 0.1619 0.6383 0.071 Uiso calc R 1 B 1
C C16 -0.0679(8) -0.0449(7) 0.6654(7) 0.0476(17) Uani d P 0.466(14) C 1
H H16A -0.0737 -0.1014 0.7192 0.057 Uiso calc PR 0.466(14) C 1
H H16B -0.0279 -0.1029 0.6235 0.057 Uiso calc PR 0.466(14) C 1
C C17 -0.3573(14) -0.0310(15) 0.6699(7) 0.081(3) Uani d P 0.466(14) C 1
H H17A -0.4580 -0.0138 0.6323 0.121 Uiso calc PR 0.466(14) C 1
H H17B -0.3005 0.0565 0.7174 0.121 Uiso calc PR 0.466(14) C 1
H H17C -0.3919 -0.1285 0.6971 0.121 Uiso calc PR 0.466(14) C 1
C C18 -0.3287(14) -0.1936(14) 0.5463(7) 0.072(2) Uani d P 0.466(14) C 1
H H18A -0.3457 -0.2878 0.5774 0.109 Uiso calc PR 0.466(14) C 1
H H18B -0.2506 -0.1931 0.5078 0.109 Uiso calc PR 0.466(14) C 1
H H18C -0.4380 -0.1927 0.5093 0.109 Uiso calc PR 0.466(14) C 1
C C16' -0.1003(8) -0.0176(9) 0.7010(5) 0.0522(17) Uani d P 0.534(14) C 2
H H16C -0.1343 0.0073 0.7560 0.063 Uiso calc PR 0.534(14) C 2
H H16D -0.0713 -0.1157 0.7065 0.063 Uiso calc PR 0.534(14) C 2
C C17' -0.4188(10) -0.0984(12) 0.6542(6) 0.0696(19) Uani d P 0.534(14) C 2
H H17D -0.5174 -0.1059 0.6051 0.104 Uiso calc PR 0.534(14) C 2
H H17E -0.4126 -0.0232 0.7037 0.104 Uiso calc PR 0.534(14) C 2
H H17F -0.4304 -0.2012 0.6755 0.104 Uiso calc PR 0.534(14) C 2
C C18' -0.2597(14) -0.1404(10) 0.5439(6) 0.069(2) Uani d P 0.534(14) C 2
H H18D -0.2704 -0.2459 0.5609 0.104 Uiso calc PR 0.534(14) C 2
H H18E -0.1566 -0.1009 0.5219 0.104 Uiso calc PR 0.534(14) C 2
H H18F -0.3592 -0.1438 0.4964 0.104 Uiso calc PR 0.534(14) C 2
C C19 1.0189(3) 0.2131(3) 0.97840(17) 0.0611(6) Uani d . 1 . .
C C20 0.7315(3) 0.5186(3) 0.77151(16) 0.0566(6) Uani d . 1 . .
H H20A 0.6673 0.5809 0.7936 0.068 Uiso calc R 1 . .
H H20B 0.8532 0.5823 0.7882 0.068 Uiso calc R 1 . .
C C21 0.8499(3) 0.3012(3) 0.52575(16) 0.0546(5) Uani d . 1 . .
C C22 0.9421(3) 0.4749(3) 0.52195(16) 0.0596(6) Uani d . 1 . .
H H22 0.9121 0.5504 0.5538 0.072 Uiso calc R 1 . .

loop_
_atom_site_aniso_label
_atom_site_aniso_U_11
_atom_site_aniso_U_22
_atom_site_aniso_U_33
_atom_site_aniso_U_12
_atom_site_aniso_U_13
_atom_site_aniso_U_23
F1 0.0795(9) 0.0485(7) 0.0819(9) 0.0300(7) 0.0234(7) 0.0074(6)
N1 0.0391(9) 0.0413(9) 0.0524(10) 0.0045(7) -0.0009(7) 0.0088(7)
N2 0.0497(13) 0.0901(17) 0.1124(19) 0.0268(12) -0.0048(12) 0.0306(14)
O1 0.0550(9) 0.0639(10) 0.0372(7) 0.0175(7) 0.0052(6) -0.0027(6)
O2 0.0677(11) 0.0855(13) 0.0646(10) 0.0316(9) 0.0234(8) 0.0325(9)
O3 0.0687(11) 0.0924(13) 0.0771(12) 0.0283(10) 0.0276(9) 0.0315(10)
O4 0.0964(15) 0.0679(12) 0.1023(15) 0.0192(11) 0.0256(12) -0.0067(11)
C1 0.0357(9) 0.0409(10) 0.0369(9) 0.0136(8) 0.0053(7) -0.0006(7)
C2 0.0382(10) 0.0433(10) 0.0497(11) 0.0112(8) 0.0050(8) 0.0046(8)
C3 0.0468(11) 0.0455(11) 0.0516(11) 0.0182(9) 0.0067(9) 0.0084(9)
C4 0.0384(10) 0.0575(12) 0.0504(11) 0.0216(9) 0.0056(8) 0.0052(9)
C5 0.0344(10) 0.0556(12) 0.0601(13) 0.0113(9) 0.0117(9) 0.0112(10)
C6 0.0399(10) 0.0489(11) 0.0454(10) 0.0149(8) 0.0103(8) 0.0078(8)
C7 0.0307(9) 0.0386(9) 0.0388(9) 0.0088(7) 0.0031(7) 0.0043(7)
C8 0.0360(10) 0.0474(10) 0.0397(10) 0.0149(8) 0.0038(8) 0.0082(8)
C9 0.0408(10) 0.0527(11) 0.0425(10) 0.0142(9) 0.0078(8) 0.0018(8)
C10 0.0416(11) 0.0369(10) 0.0616(13) 0.0114(8) 0.0122(9) 0.0057(8)
C11 0.0540(12) 0.0461(11) 0.0522(12) 0.0184(9) 0.0066(9) 0.0152(9)
C12 0.0507(12) 0.0506(11) 0.0388(10) 0.0158(9) 0.0048(8) 0.0082(8)
C13 0.0369(10) 0.0442(10) 0.0367(9) 0.0123(8) 0.0026(7) 0.0021(7)
C14 0.0384(10) 0.0422(10) 0.0552(12) 0.0099(8) -0.0015(9) 0.0037(8)
C15 0.0396(11) 0.0547(13) 0.0701(15) 0.0084(9) -0.0033(10) 0.0108(10)
C16 0.038(3) 0.049(3) 0.052(4) 0.015(2) 0.001(2) 0.001(2)
C17 0.048(5) 0.092(7) 0.101(6) 0.020(4) 0.023(4) -0.013(5)
C18 0.058(5) 0.082(7) 0.054(4) 0.004(4) -0.005(4) -0.011(4)
C16' 0.039(3) 0.059(3) 0.047(3) 0.006(2) 0.002(2) 0.009(2)
C17' 0.040(4) 0.073(5) 0.090(5) 0.007(3) 0.019(3) 0.006(4)
C18' 0.078(6) 0.059(4) 0.059(3) 0.006(3) 0.019(4) -0.012(3)
C19 0.0466(13) 0.0629(14) 0.0733(15) 0.0206(11) 0.0077(11) 0.0161(11)
C20 0.0431(11) 0.0581(13) 0.0661(14) 0.0117(10) 0.0120(10) 0.0216(11)
C21 0.0453(12) 0.0589(13) 0.0558(13) 0.0126(10) 0.0071(10) 0.0225(11)
C22 0.0566(14) 0.0654(14) 0.0569(13) 0.0211(11) 0.0096(10) 0.0180(11)

loop_
_atom_type_symbol
_atom_type_description
_atom_type_scat_dispersion_real
_atom_type_scat_dispersion_imag
_atom_type_scat_source
C C 0.0033 0.0016 'International Tables Vol C Tables 4.2.6.8 and 6.1.1.4'
H H 0.0000 0.0000 'International Tables Vol C Tables 4.2.6.8 and 6.1.1.4'
N N 0.0061 0.0033 'International Tables Vol C Tables 4.2.6.8 and 6.1.1.4'
O O 0.0106 0.0060 'International Tables Vol C Tables 4.2.6.8 and 6.1.1.4'
F F 0.0171 0.0103 'International Tables Vol C Tables 4.2.6.8 and 6.1.1.4'

loop_
_geom_angle_atom_site_label_1
_geom_angle_atom_site_label_2
_geom_angle_atom_site_label_3
_geom_angle_site_symmetry_1
_geom_angle_site_symmetry_3
_geom_angle
_geom_angle_publ_flag
C17 N1 C18' . . 134.8(5) ?
C17 N1 C16' . . 93.0(5) ?
C18' N1 C16' . . 117.9(5) ?
C17 N1 C16 . . 119.4(5) ?
C18' N1 C16 . . 92.2(4) ?
C16' N1 C16 . . 27.2(2) ?
C17 N1 C17' . . 24.3(4) ?
C18' N1 C17' . . 110.8(4) ?
C16' N1 C17' . . 106.5(4) ?
C16 N1 C17' . . 128.0(5) ?
C17 N1 C18 . . 111.7(5) ?
C18' N1 C18 . . 23.5(4) ?
C16' N1 C18 . . 124.9(6) ?
C16 N1 C18 . . 104.7(5) ?
C17' N1 C18 . . 87.5(4) ?
C17 N1 H1A . . 106.8 ?
C18' N1 H1A . . 92.0 ?
C16' N1 H1A . . 111.9 ?
C16 N1 H1A . . 106.8 ?
C17' N1 H1A . . 117.7 ?
C18 N1 H1A . . 106.8 ?
C13 O1 H1 . . 109.5 ?
C20 O2 H2 . . 109.5 ?
C2 C1 C6 . . 117.88(17) ?
C2 C1 C13 . . 120.62(16) ?
C6 C1 C13 . . 121.48(16) ?
C3 C2 C1 . . 123.02(18) ?
C3 C2 H2A . . 118.5 ?
C1 C2 H2A . . 118.5 ?
C2 C3 C4 . . 118.84(19) ?
C2 C3 H3 . . 120.6 ?
C4 C3 H3 . . 120.6 ?
C3 C4 C5 . . 119.35(18) ?
C3 C4 C19 . . 120.94(19) ?
C5 C4 C19 . . 119.7(2) ?
C6 C5 C4 . . 122.44(19) ?
C6 C5 H5 . . 118.8 ?
C4 C5 H5 . . 118.8 ?
C5 C6 C1 . . 118.47(18) ?
C5 C6 C20 . . 116.23(18) ?
C1 C6 C20 . . 125.30(18) ?
C12 C7 C8 . . 118.55(17) ?
C12 C7 C13 . . 121.01(16) ?
C8 C7 C13 . . 120.36(16) ?
C9 C8 C7 . . 121.12(17) ?
C9 C8 H8 . . 119.4 ?
C7 C8 H8 . . 119.4 ?
C10 C9 C8 . . 118.15(18) ?
C10 C9 H9 . . 120.9 ?
C8 C9 H9 . . 120.9 ?
C11 C10 F1 . . 118.72(18) ?
C11 C10 C9 . . 123.02(19) ?
F1 C10 C9 . . 118.24(19) ?
C10 C11 C12 . . 118.06(18) ?
C10 C11 H11 . . 121.0 ?
C12 C11 H11 . . 121.0 ?
C11 C12 C7 . . 121.10(18) ?
C11 C12 H12 . . 119.5 ?
C7 C12 H12 . . 119.5 ?
O1 C13 C7 . . 111.63(15) ?
O1 C13 C14 . . 103.90(15) ?
C7 C13 C14 . . 109.04(15) ?
O1 C13 C1 . . 109.05(15) ?
C7 C13 C1 . . 110.65(14) ?
C14 C13 C1 . . 112.41(15) ?
C15 C14 C13 . . 112.24(17) ?
C15 C14 H14A . . 109.2 ?
C13 C14 H14A . . 109.2 ?
C15 C14 H14B . . 109.2 ?
C13 C14 H14B . . 109.2 ?
H14A C14 H14B . . 107.9 ?
C16 C15 C16' . . 27.9(2) ?
C16 C15 C14 . . 111.9(3) ?
C16' C15 C14 . . 112.9(3) ?
C16 C15 H15A . . 109.2 ?
C16' C15 H15A . . 83.4 ?
C14 C15 H15A . . 109.2 ?
C16 C15 H15B . . 109.2 ?
C16' C15 H15B . . 129.4 ?
C14 C15 H15B . . 109.2 ?
H15A C15 H15B . . 107.9 ?
C15 C16 N1 . . 111.9(4) ?
C15 C16 H16A . . 109.2 ?
N1 C16 H16A . . 109.2 ?
C15 C16 H16B . . 109.2 ?
N1 C16 H16B . . 109.2 ?
H16A C16 H16B . . 107.9 ?
N1 C17 H17A . . 109.5 ?
N1 C17 H17B . . 109.5 ?
N1 C17 H17C . . 109.5 ?
N1 C18 H18A . . 109.5 ?
N1 C18 H18B . . 109.5 ?
N1 C18 H18C . . 109.5 ?
C15 C16' N1 . . 111.1(4) ?
C15 C16' H16C . . 109.4 ?
N1 C16' H16C . . 109.4 ?
C15 C16' H16D . . 109.4 ?
N1 C16' H16D . . 109.4 ?
H16C C16' H16D . . 108.0 ?
N1 C17' H17D . . 109.5 ?
N1 C17' H17E . . 109.5 ?
H17D C17' H17E . . 109.5 ?
N1 C17' H17F . . 109.5 ?
H17D C17' H17F . . 109.5 ?
H17E C17' H17F . . 109.5 ?
N1 C18' H18D . . 109.5 ?
N1 C18' H18E . . 109.5 ?
H18D C18' H18E . . 109.5 ?
N1 C18' H18F . . 109.5 ?
H18D C18' H18F . . 109.5 ?
H18E C18' H18F . . 109.5 ?
N2 C19 C4 . . 178.8(3) ?
O2 C20 C6 . . 115.10(19) ?
O2 C20 H20A . . 108.5 ?
C6 C20 H20A . . 108.5 ?
O2 C20 H20B . . 108.5 ?
C6 C20 H20B . . 108.5 ?
H20A C20 H20B . . 107.5 ?
O4 C21 O3 . . 123.6(2) ?
O4 C21 C22 . . 123.2(2) ?
O3 C21 C22 . . 113.2(2) ?
C22 C22 C21 2_766 . 124.2(3) ?
C22 C22 H22 2_766 . 117.9 ?
C21 C22 H22 . . 117.9 ?

loop_
_geom_bond_atom_site_label_1
_geom_bond_atom_site_label_2
_geom_bond_site_symmetry_2
_geom_bond_distance
_geom_bond_publ_flag
F1 C10 . 1.367(2) ?
N1 C17 . 1.323(9) ?
N1 C18' . 1.373(8) ?
N1 C16' . 1.504(5) ?
N1 C16 . 1.531(6) ?
N1 C17' . 1.566(8) ?
N1 C18 . 1.574(10) ?
N1 H1A . 0.9100 ?
N2 C19 . 1.136(3) ?
O1 C13 . 1.420(2) ?
O1 H1 . 0.8200 ?
O2 C20 . 1.425(3) ?
O2 H2 . 0.8200 ?
O3 C21 . 1.257(3) ?
O4 C21 . 1.214(3) ?
C1 C2 . 1.391(3) ?
C1 C6 . 1.414(3) ?
C1 C13 . 1.540(2) ?
C2 C3 . 1.378(3) ?
C2 H2A . 0.9300 ?
C3 C4 . 1.380(3) ?
C3 H3 . 0.9300 ?
C4 C5 . 1.386(3) ?
C4 C19 . 1.441(3) ?
C5 C6 . 1.384(3) ?
C5 H5 . 0.9300 ?
C6 C20 . 1.514(3) ?
C7 C12 . 1.386(3) ?
C7 C8 . 1.387(3) ?
C7 C13 . 1.531(3) ?
C8 C9 . 1.379(3) ?
C8 H8 . 0.9300 ?
C9 C10 . 1.372(3) ?
C9 H9 . 0.9300 ?
C10 C11 . 1.362(3) ?
C11 C12 . 1.386(3) ?
C11 H11 . 0.9300 ?
C12 H12 . 0.9300 ?
C13 C14 . 1.534(3) ?
C14 C15 . 1.528(3) ?
C14 H14A . 0.9700 ?
C14 H14B . 0.9700 ?
C15 C16 . 1.456(6) ?
C15 C16' . 1.500(6) ?
C15 H15A . 0.9700 ?
C15 H15B . 0.9700 ?
C16 H16A . 0.9700 ?
C16 H16B . 0.9700 ?
C17 H17A . 0.9600 ?
C17 H17B . 0.9600 ?
C17 H17C . 0.9600 ?
C18 H18A . 0.9600 ?
C18 H18B . 0.9600 ?
C18 H18C . 0.9600 ?
C16' H16C . 0.9700 ?
C16' H16D . 0.9700 ?
C17' H17D . 0.9600 ?
C17' H17E . 0.9600 ?
C17' H17F . 0.9600 ?
C18' H18D . 0.9600 ?
C18' H18E . 0.9600 ?
C18' H18F . 0.9600 ?
C20 H20A . 0.9700 ?
C20 H20B . 0.9700 ?
C21 C22 . 1.506(3) ?
C22 C22 2_766 1.269(4) ?
C22 H22 . 0.9300 ?

loop_
_geom_hbond_atom_site_label_D
_geom_hbond_atom_site_label_H
_geom_hbond_atom_site_label_A
_geom_hbond_site_symmetry_A
_geom_hbond_distance_DH
_geom_hbond_distance_HA
_geom_hbond_distance_DA
_geom_hbond_angle_DHA
O1 H1 O2 . 0.82 1.85 2.655(2) 165
O2 H2 O3 . 0.82 1.85 2.642(3) 162
N1 H1A O4 1_455 0.91 2.30 3.152(3) 155
N1 H1A O3 1_455 0.91 2.04 2.834(3) 145
C2 H2A F1 1_545 0.93 2.48 3.392(3) 167

loop_
_geom_torsion_atom_site_label_1
_geom_torsion_atom_site_label_2
_geom_torsion_atom_site_label_3
_geom_torsion_atom_site_label_4
_geom_torsion_site_symmetry_1
_geom_torsion_site_symmetry_2
_geom_torsion_site_symmetry_3
_geom_torsion_site_symmetry_4
_geom_torsion
_geom_torsion_publ_flag
C6 C1 C2 C3 . . . . -1.1(3) ?
C13 C1 C2 C3 . . . . 177.22(18) ?
C1 C2 C3 C4 . . . . 0.8(3) ?
C2 C3 C4 C5 . . . . -0.5(3) ?
C2 C3 C4 C19 . . . . 178.5(2) ?
C3 C4 C5 C6 . . . . 0.6(3) ?
C19 C4 C5 C6 . . . . -178.4(2) ?
C4 C5 C6 C1 . . . . -0.9(3) ?
C4 C5 C6 C20 . . . . 178.1(2) ?
C2 C1 C6 C5 . . . . 1.2(3) ?
C13 C1 C6 C5 . . . . -177.17(17) ?
C2 C1 C6 C20 . . . . -177.78(19) ?
C13 C1 C6 C20 . . . . 3.9(3) ?
C12 C7 C8 C9 . . . . 0.3(3) ?
C13 C7 C8 C9 . . . . -176.38(17) ?
C7 C8 C9 C10 . . . . 0.7(3) ?
C8 C9 C10 C11 . . . . -1.2(3) ?
C8 C9 C10 F1 . . . . 176.93(17) ?
F1 C10 C11 C12 . . . . -177.34(18) ?
C9 C10 C11 C12 . . . . 0.8(3) ?
C10 C11 C12 C7 . . . . 0.2(3) ?
C8 C7 C12 C11 . . . . -0.7(3) ?
C13 C7 C12 C11 . . . . 175.92(18) ?
C12 C7 C13 O1 . . . . 13.5(2) ?
C8 C7 C13 O1 . . . . -169.91(16) ?
C12 C7 C13 C14 . . . . -100.7(2) ?
C8 C7 C13 C14 . . . . 75.9(2) ?
C12 C7 C13 C1 . . . . 135.18(18) ?
C8 C7 C13 C1 . . . . -48.3(2) ?
C2 C1 C13 O1 . . . . -116.40(18) ?
C6 C1 C13 O1 . . . . 61.9(2) ?
C2 C1 C13 C7 . . . . 120.45(18) ?
C6 C1 C13 C7 . . . . -61.3(2) ?
C2 C1 C13 C14 . . . . -1.7(2) ?
C6 C1 C13 C14 . . . . 176.56(17) ?
O1 C13 C14 C15 . . . . -57.5(2) ?
C7 C13 C14 C15 . . . . 61.7(2) ?
C1 C13 C14 C15 . . . . -175.25(17) ?
C13 C14 C15 C16 . . . . 155.5(5) ?
C13 C14 C15 C16' . . . . -174.2(5) ?
C16' C15 C16 N1 . . . . 68.1(7) ?
C14 C15 C16 N1 . . . . 166.0(5) ?
C17 N1 C16 C15 . . . . -86.9(12) ?
C18' N1 C16 C15 . . . . 126.9(9) ?
C16' N1 C16 C15 . . . . -71.4(7) ?
C17' N1 C16 C15 . . . . -114.3(9) ?
C18 N1 C16 C15 . . . . 147.1(9) ?
C16 C15 C16' N1 . . . . -69.9(7) ?
C14 C15 C16' N1 . . . . -163.8(5) ?
C17 N1 C16' C15 . . . . -127.4(10) ?
C18' N1 C16' C15 . . . . 86.9(9) ?
C16 N1 C16' C15 . . . . 66.2(7) ?
C17' N1 C16' C15 . . . . -147.9(8) ?
C18 N1 C16' C15 . . . . 113.4(9) ?
C3 C4 C19 N2 . . . . -164(14) ?
C5 C4 C19 N2 . . . . 15(14) ?
C5 C6 C20 O2 . . . . 119.3(2) ?
C1 C6 C20 O2 . . . . -61.7(3) ?
O4 C21 C22 C22 . . . 2_766 -14.6(4) ?
O3 C21 C22 C22 . . . 2_766 164.3(3) ?
